data_1532412
loop_
_publ_author_name
'Yartys', V.A.'
'Olavesen, T.'
'Fjellvag, H.'
'Hauback, B.C.'
'Brinks, H.W.'

_publ_section_title
;
 Hexagonal La Ni Sn D2 with a filled (Zr Be Si)-type structure
;
_journal_name_full 'Journal of Alloys Compd.'
_journal_page_first 141
_journal_page_last 145
_journal_volume 330
_journal_year 2002
_chemical_formula_sum 'D2 La Ni Sn'
_chemical_name_systematic 'La Ni Sn D2'
_space_group_IT_number 62
_symmetry_space_group_name_Hall '-P 2ac 2n'
_symmetry_space_group_name_H-M 'P n m a'
_cell_angle_alpha 90
_cell_angle_beta 90
_cell_angle_gamma 90
_cell_formula_units_Z 4
_cell_length_a 8.6741
_cell_length_b 4.423
_cell_length_c 7.6592
_cell_volume 293.849
_citation_journal_id_ASTM JALCEU
_cod_data_source_file Yartys_JALCEU_2002_361.cif
_cod_data_source_block D2La1Ni1Sn1
_cod_original_cell_volume 293.8494
_cod_original_formula_sum 'D2 La1 Ni1 Sn1'
_cod_database_code 1532412

loop_
_symmetry_equiv_pos_as_xyz
x,y,z
-x+1/2,-y,z+1/2
x+1/2,-y+1/2,-z+1/2
-x,y+1/2,-z
-x,-y,-z
x-1/2,y,-z-1/2
-x-1/2,y-1/2,z-1/2
x,-y-1/2,z

loop_
_atom_site_label
_atom_site_type_symbol
_atom_site_fract_x
_atom_site_fract_y
_atom_site_fract_z
_atom_site_occupancy
_atom_site_U_iso_or_equiv
La1 La 0.9995 0.25 0.7473 1 0.0
Ni1 Ni 0.2544 0.25 0.4177 0.9 0.0
D2 D 0.5597 0.25 0.0873 1 0.0
Ni2 Ni 0.2424 0.25 0.078 0.1 0.0
D1 D 0.9331 0.25 0.0966 0.99 0.0
Sn2 Sn 0.2424 0.25 0.078 0.9 0.0
Sn1 Sn 0.2544 0.25 0.4177 0.1 0.0
